data_7208580
loop_
_publ_author_name
'Kawai, Hidetoshi'
'Hosoda, Daisuke'

_publ_section_title
;
 Assembly of robust two-dimensional sheet structures from crystalline
 ring-fused malonamides via cooperative hydrogen bonding of amide groups
;
_journal_issue 18
_journal_name_full CrystEngComm
_journal_page_first 5717
_journal_paper_doi 10.1039/c2ce26003d
_journal_volume 14
_journal_year 2012
_chemical_formula_moiety 'C13 H16 N2 O4'
_chemical_formula_sum 'C13 H16 N2 O4'
_chemical_formula_weight 264.28
_space_group_IT_number 14
_symmetry_cell_setting monoclinic
_symmetry_Int_Tables_number 14
_symmetry_space_group_name_Hall '-P 2ybc'
_symmetry_space_group_name_H-M 'P 1 21/c 1'
_atom_sites_solution_hydrogens geom
_atom_sites_solution_primary direct
_atom_sites_solution_secondary difmap
_cell_angle_alpha 90.0000
_cell_angle_beta 98.715(7)
_cell_angle_gamma 90.0000
_cell_formula_units_Z 4
_cell_length_a 7.138(3)
_cell_length_b 21.173(9)
_cell_length_c 8.531(4)
_cell_measurement_reflns_used 3085
_cell_measurement_temperature 153
_cell_measurement_theta_max 27.48
_cell_measurement_theta_min 3.09
_cell_volume 1274.4(10)
_computing_cell_refinement CrystalClear
_computing_data_collection 'CrystalClear (Rigaku Corp., 2000)'
_computing_data_reduction CrystalClear
_computing_molecular_graphics 'CrystalStructure 4.0'
_computing_publication_material 'CrystalStructure 4.0 (Rigaku, 2010)'
_computing_structure_refinement 'CRYSTALS (Carruthers, et al., 1999)'
_computing_structure_solution SIR97
_diffrn_ambient_temperature 153
_diffrn_detector_area_resol_mean 7.314
_diffrn_measured_fraction_theta_full 0.977
_diffrn_measured_fraction_theta_max 0.977
_diffrn_measurement_device_type 'Rigaku Mercury70'
_diffrn_measurement_method \w
_diffrn_radiation_type 'Mo K\a'
_diffrn_radiation_wavelength 0.71070
_diffrn_reflns_av_R_equivalents 0.0455
_diffrn_reflns_limit_h_max 9
_diffrn_reflns_limit_h_min -8
_diffrn_reflns_limit_k_max 27
_diffrn_reflns_limit_k_min -22
_diffrn_reflns_limit_l_max 10
_diffrn_reflns_limit_l_min -11
_diffrn_reflns_number 7691
_diffrn_reflns_theta_full 27.48
_diffrn_reflns_theta_max 27.48
_diffrn_standards_number 0
_exptl_absorpt_coefficient_mu 0.103
_exptl_absorpt_correction_T_max 0.998
_exptl_absorpt_correction_T_min 0.900
_exptl_absorpt_correction_type multi-scan
_exptl_absorpt_process_details 'REQAB (Rigaku, 1998)'
_exptl_crystal_colour colorless
_exptl_crystal_density_diffrn 1.377
_exptl_crystal_density_method 'not measured'
_exptl_crystal_description platelet
_exptl_crystal_F_000 560.00
_exptl_crystal_size_max 0.130
_exptl_crystal_size_mid 0.130
_exptl_crystal_size_min 0.020
_refine_diff_density_max 0.638
_refine_diff_density_min -0.692
_refine_ls_extinction_method none
_refine_ls_goodness_of_fit_ref 1.002
_refine_ls_hydrogen_treatment constr
_refine_ls_number_parameters 188
_refine_ls_number_reflns 2854
_refine_ls_R_factor_gt 0.0753
_refine_ls_shift/su_max 0.000
_refine_ls_structure_factor_coef Fsqd
_refine_ls_weighting_details 'w = 1/[0.0043Fo^2^ + 1.0000\s(Fo^2^)]/(4Fo^2^)'
_refine_ls_weighting_scheme calc
_refine_ls_wR_factor_ref 0.2018
_reflns_number_gt 2088
_reflns_number_total 2854
_reflns_threshold_expression F^2^>2.0\s(F^2^)
_cod_data_source_file c2ce26003d.txt
_cod_data_source_block 030615
_cod_original_cell_volume 1274.4(9)
_cod_database_code 7208580

loop_
_symmetry_equiv_pos_site_id
_symmetry_equiv_pos_as_xyz
1 +X,+Y,+Z
2 -X,1/2+Y,1/2-Z
3 -X,-Y,-Z
4 +X,1/2-Y,1/2+Z

loop_
_atom_site_label
_atom_site_type_symbol
_atom_site_fract_x
_atom_site_fract_y
_atom_site_fract_z
_atom_site_U_iso_or_equiv
_atom_site_adp_type
_atom_site_occupancy
_atom_site_symmetry_multiplicity
_atom_site_calc_flag
_atom_site_refinement_flags
O1 O 0.2402(3) 0.02511(8) 0.9839(2) 0.0184(5) Uani 1.0 4 d .
O2 O 0.2559(3) -0.03592(9) 0.5144(2) 0.0217(5) Uani 1.0 4 d .
O3 O 0.2349(3) 0.32883(8) 0.7006(3) 0.0267(6) Uani 1.0 4 d .
O4 O 0.5342(3) 0.31237(8) 0.9042(3) 0.0233(6) Uani 1.0 4 d .
N1 N -0.0052(3) 0.01814(10) 0.7864(3) 0.0190(6) Uani 1.0 4 d .
N2 N 0.4705(3) -0.05645(10) 0.7316(3) 0.0194(6) Uani 1.0 4 d .
C1 C 0.4892(4) 0.07803(11) 0.7984(3) 0.0152(7) Uani 1.0 4 d .
C2 C 0.3071(4) 0.04469(11) 0.7169(3) 0.0132(7) Uani 1.0 4 d .
C3 C 0.2171(4) 0.09360(11) 0.5933(3) 0.0151(7) Uani 1.0 4 d .
C4 C 0.2771(4) 0.15547(11) 0.6733(3) 0.0156(7) Uani 1.0 4 d .
C5 C 0.2044(4) 0.21599(12) 0.6401(4) 0.0187(7) Uani 1.0 4 d .
C6 C 0.2928(4) 0.26716(12) 0.7223(4) 0.0192(7) Uani 1.0 4 d .
C7 C 0.4553(4) 0.25781(12) 0.8360(4) 0.0184(7) Uani 1.0 4 d .
C8 C 0.5233(4) 0.19757(12) 0.8711(3) 0.0178(7) Uani 1.0 4 d .
C9 C 0.4329(4) 0.14675(11) 0.7892(3) 0.0159(7) Uani 1.0 4 d .
C10 C 0.1763(4) 0.02950(11) 0.8404(3) 0.0136(6) Uani 1.0 4 d .
C11 C 0.3444(4) -0.01942(11) 0.6437(3) 0.0135(7) Uani 1.0 4 d .
C12 C 0.0665(5) 0.34011(14) 0.5929(5) 0.0342(9) Uani 1.0 4 d .
C13 C 0.7156(4) 0.30637(13) 0.9990(4) 0.0266(8) Uani 1.0 4 d .
H1 H -0.0867 0.0062 0.8564 0.0230 Uiso 1.0 4 calc R
H2 H -0.0505 0.0220 0.6787 0.0227 Uiso 1.0 4 calc R
H3 H 0.4954 -0.0967 0.6966 0.0227 Uiso 1.0 4 calc R
H4 H 0.5333 -0.0418 0.8283 0.0229 Uiso 1.0 4 calc R
H5 H 0.5238 0.0654 0.9083 0.0181 Uiso 1.0 4 calc R
H6 H 0.5956 0.0710 0.7421 0.0181 Uiso 1.0 4 calc R
H7 H 0.2667 0.0908 0.4938 0.0180 Uiso 1.0 4 calc R
H8 H 0.0799 0.0912 0.5728 0.0179 Uiso 1.0 4 calc R
H9 H 0.0981 0.2216 0.5637 0.0220 Uiso 1.0 4 calc R
H10 H 0.6285 0.1912 0.9482 0.0209 Uiso 1.0 4 calc R
H11 H -0.0386 0.3220 0.6326 0.0397 Uiso 1.0 4 calc R
H13 H 0.0788 0.3214 0.4937 0.0397 Uiso 1.0 4 calc R
H15 H 0.7463 0.3523 1.0361 0.0307 Uiso 1.0 4 calc R
H14 H 0.8036 0.2900 0.9362 0.0307 Uiso 1.0 4 calc R
H16 H 0.7068 0.2784 1.0846 0.0308 Uiso 1.0 4 calc R
H12 H 0.0466 0.3843 0.5803 0.0398 Uiso 1.0 4 calc R

loop_
_atom_site_aniso_label
_atom_site_aniso_U_11
_atom_site_aniso_U_22
_atom_site_aniso_U_33
_atom_site_aniso_U_12
_atom_site_aniso_U_13
_atom_site_aniso_U_23
O1 0.0172(10) 0.0260(11) 0.0119(10) -0.0008(8) 0.0011(8) 0.0022(8)
O2 0.0276(11) 0.0193(10) 0.0162(10) 0.0018(8) -0.0031(8) -0.0043(8)
O3 0.0245(11) 0.0122(9) 0.0398(13) 0.0015(8) -0.0066(10) 0.0028(9)
O4 0.0184(10) 0.0142(10) 0.0346(12) -0.0025(8) -0.0042(9) -0.0025(8)
N1 0.0149(12) 0.0285(13) 0.0134(11) -0.0020(9) 0.0018(9) 0.0038(9)
N2 0.0220(12) 0.0165(11) 0.0180(12) 0.0034(9) -0.0025(10) -0.0034(9)
C1 0.0126(13) 0.0155(12) 0.0170(13) -0.0006(10) 0.0004(10) 0.0005(11)
C2 0.0159(13) 0.0107(12) 0.0125(13) 0.0013(10) 0.0003(10) 0.0015(10)
C3 0.0159(13) 0.0151(12) 0.0137(13) 0.0003(10) -0.0001(10) 0.0019(10)
C4 0.0145(13) 0.0143(13) 0.0176(14) -0.0021(10) 0.0010(11) 0.0019(10)
C5 0.0163(14) 0.0166(13) 0.0225(15) -0.0018(10) 0.0001(11) 0.0046(11)
C6 0.0162(13) 0.0125(13) 0.0294(16) 0.0003(10) 0.0047(11) 0.0035(11)
C7 0.0176(14) 0.0155(13) 0.0220(15) -0.0044(11) 0.0027(11) -0.0022(11)
C8 0.0136(13) 0.0191(13) 0.0199(14) 0.0008(10) -0.0003(11) 0.0015(11)
C9 0.0145(13) 0.0137(12) 0.0196(14) 0.0028(10) 0.0032(11) 0.0037(10)
C10 0.0159(13) 0.0095(11) 0.0148(13) 0.0005(10) 0.0005(10) -0.0005(10)
C11 0.0118(12) 0.0127(12) 0.0161(14) -0.0006(10) 0.0024(10) 0.0019(10)
C12 0.0285(17) 0.0180(14) 0.053(3) 0.0044(12) -0.0050(15) 0.0073(14)
C13 0.0259(16) 0.0188(14) 0.0320(17) -0.0032(12) -0.0059(13) -0.0033(12)

loop_
_atom_type_symbol
_atom_type_description
_atom_type_scat_dispersion_real
_atom_type_scat_dispersion_imag
_atom_type_scat_source
C C 0.0033 0.0016
;
International Tables for Crystallography
(1992, Vol. C, Tables 4.2.6.8 and 6.1.1.4)
;
H H 0.0000 0.0000
;
International Tables for Crystallography
(1992, Vol. C, Table 6.1.1.4)
;
N N 0.0061 0.0033
;
International Tables for Crystallography
(1992, Vol. C, Tables 4.2.6.8 and 6.1.1.4)
;
O O 0.0106 0.0060
;
International Tables for Crystallography
(1992, Vol. C, Tables 4.2.6.8 and 6.1.1.4)
;

loop_
_geom_angle_atom_site_label_1
_geom_angle_atom_site_label_2
_geom_angle_atom_site_label_3
_geom_angle
_geom_angle_publ_flag
C6 O3 C12 117.1(2) yes
C7 O4 C13 116.4(2) yes
C2 C1 C9 102.59(19) yes
C1 C2 C3 103.57(19) yes
C1 C2 C10 110.0(2) yes
C1 C2 C11 113.6(2) yes
C3 C2 C10 111.9(2) yes
C3 C2 C11 113.2(2) yes
C10 C2 C11 104.7(2) yes
C2 C3 C4 102.28(19) yes
C3 C4 C5 129.4(3) yes
C3 C4 C9 110.5(2) yes
C5 C4 C9 120.1(3) yes
C4 C5 C6 119.2(3) yes
O3 C6 C5 124.7(3) yes
O3 C6 C7 115.2(3) yes
C5 C6 C7 120.1(3) yes
O4 C7 C6 114.5(3) yes
O4 C7 C8 125.2(3) yes
C6 C7 C8 120.3(3) yes
C7 C8 C9 119.1(3) yes
C1 C9 C4 110.1(2) yes
C1 C9 C8 128.5(3) yes
C4 C9 C8 121.2(3) yes
O1 C10 N1 121.4(3) yes
O1 C10 C2 121.2(3) yes
N1 C10 C2 117.3(3) yes
O2 C11 N2 123.1(3) yes
O2 C11 C2 121.1(2) yes
N2 C11 C2 115.7(2) yes
C10 N1 H1 119.888 no
C10 N1 H2 120.111 no
H1 N1 H2 120.001 no
C11 N2 H3 120.238 no
C11 N2 H4 119.765 no
H3 N2 H4 119.997 no
C2 C1 H5 112.459 no
C2 C1 H6 112.046 no
C9 C1 H5 110.000 no
C9 C1 H6 110.134 no
H5 C1 H6 109.434 no
C2 C3 H7 112.715 no
C2 C3 H8 113.044 no
C4 C3 H7 109.476 no
C4 C3 H8 109.699 no
H7 C3 H8 109.375 no
C4 C5 H9 119.837 no
C6 C5 H9 120.995 no
C7 C8 H10 120.387 no
C9 C8 H10 120.543 no
O3 C12 H11 109.796 no
O3 C12 H13 108.866 no
O3 C12 H12 109.674 no
H11 C12 H13 109.444 no
H11 C12 H12 108.998 no
H13 C12 H12 110.052 no
O4 C13 H15 102.792 no
O4 C13 H14 109.493 no
O4 C13 H16 109.347 no
H15 C13 H14 112.765 no
H15 C13 H16 112.756 no
H14 C13 H16 109.446 no

loop_
_geom_bond_atom_site_label_1
_geom_bond_atom_site_label_2
_geom_bond_distance
_geom_bond_publ_flag
O1 C10 1.243(3) yes
O2 C11 1.236(3) yes
O3 C6 1.374(3) yes
O3 C12 1.418(4) yes
O4 C7 1.375(3) yes
O4 C13 1.425(4) yes
N1 C10 1.329(4) yes
N2 C11 1.335(3) yes
C1 C2 1.548(4) yes
C1 C9 1.508(4) yes
C2 C3 1.547(4) yes
C2 C10 1.544(4) yes
C2 C11 1.534(4) yes
C3 C4 1.509(4) yes
C4 C5 1.395(4) yes
C4 C9 1.384(4) yes
C5 C6 1.389(4) yes
C6 C7 1.409(4) yes
C7 C8 1.381(4) yes
C8 C9 1.387(4) yes
N1 H1 0.930 no
N1 H2 0.930 no
N2 H3 0.930 no
N2 H4 0.930 no
C1 H5 0.970 no
C1 H6 0.970 no
C3 H7 0.970 no
C3 H8 0.970 no
C5 H9 0.930 no
C8 H10 0.930 no
C12 H11 0.950 no
C12 H13 0.950 no
C12 H12 0.950 no
C13 H15 1.036 no
C13 H14 0.950 no
C13 H16 0.950 no

loop_
_geom_torsion_atom_site_label_1
_geom_torsion_atom_site_label_2
_geom_torsion_atom_site_label_3
_geom_torsion_atom_site_label_4
_geom_torsion
_geom_torsion_publ_flag
C12 O3 C6 C5 3.8(4) no
C12 O3 C6 C7 -177.0(3) no
C13 O4 C7 C6 -169.6(3) no
C13 O4 C7 C8 10.3(4) no
C2 C1 C9 C4 -19.4(3) no
C2 C1 C9 C8 165.2(3) no
C9 C1 C2 C3 31.1(3) no
C9 C1 C2 C10 -88.6(2) no
C9 C1 C2 C11 154.37(19) no
C1 C2 C3 C4 -31.4(3) no
C1 C2 C10 O1 -22.5(3) no
C1 C2 C10 N1 160.88(18) no
C1 C2 C11 O2 -140.3(3) no
C1 C2 C11 N2 42.7(3) no
C3 C2 C10 O1 -137.0(2) no
C3 C2 C10 N1 46.3(3) no
C10 C2 C3 C4 87.0(2) no
C3 C2 C11 O2 -22.5(4) no
C3 C2 C11 N2 160.4(2) no
C11 C2 C3 C4 -154.96(18) no
C10 C2 C11 O2 99.6(3) no
C10 C2 C11 N2 -77.4(3) no
C11 C2 C10 O1 99.9(3) no
C11 C2 C10 N1 -76.7(3) no
C2 C3 C4 C5 -162.8(3) no
C2 C3 C4 C9 20.6(3) no
C3 C4 C5 C6 -174.9(3) no
C3 C4 C9 C1 -0.8(3) no
C3 C4 C9 C8 175.0(2) no
C5 C4 C9 C1 -177.7(3) no
C5 C4 C9 C8 -2.0(4) no
C9 C4 C5 C6 1.4(4) no
C4 C5 C6 O3 -180.0(3) no
C4 C5 C6 C7 0.9(5) no
O3 C6 C7 O4 -1.9(4) no
O3 C6 C7 C8 178.2(3) no
C5 C6 C7 O4 177.3(3) no
C5 C6 C7 C8 -2.6(5) no
O4 C7 C8 C9 -177.9(3) no
C6 C7 C8 C9 2.0(4) no
C7 C8 C9 C1 175.2(3) no
C7 C8 C9 C4 0.2(4) no
